data_1524979
loop_
_publ_author_name
'Neumann, J.P.'
'Mikula, A.'
'Chang, Y.A.'

_publ_section_title
;
 Phase stability investigation of the Pd-Cd System. II. Structural
 studies.
;
_journal_name_full
;
Metallurgical Transactions A: Physical Metallurgy and Materials Science
;
_journal_page_first 1123
_journal_page_last 1126
_journal_volume 13
_journal_year 1982
_chemical_formula_sum 'Cd Pd'
_space_group_IT_number 123
_symmetry_space_group_name_Hall '-P 4 2'
_symmetry_space_group_name_H-M 'P 4/m m m'
_cell_angle_alpha 90
_cell_angle_beta 90
_cell_angle_gamma 90
_cell_formula_units_Z 1
_cell_length_a 3.0276
_cell_length_b 3.0276
_cell_length_c 3.631
_cell_volume 33.283
_citation_journal_id_ASTM MTTABN
_cod_data_source_file Neumann_MTTABN_1982_677.cif
_cod_data_source_block Cd1Pd1
_cod_original_cell_volume 33.28306
_cod_original_formula_sum 'Cd1 Pd1'
_cod_database_code 1524979

loop_
_symmetry_equiv_pos_as_xyz
x,y,z
-y,x,z
-x,-y,z
y,-x,z
x,-y,-z
y,x,-z
-x,y,-z
-y,-x,-z
-x,-y,-z
y,-x,-z
x,y,-z
-y,x,-z
-x,y,z
-y,-x,z
x,-y,z
y,x,z

loop_
_atom_site_label
_atom_site_type_symbol
_atom_site_fract_x
_atom_site_fract_y
_atom_site_fract_z
_atom_site_occupancy
_atom_site_U_iso_or_equiv
Cd1 Cd 0 0 0 1 0.0
Pd1 Pd 0.5 0.5 0.5 1 0.0
